data_7707769
loop_
_publ_author_name
'Zong, Zhaohui'
'Zhang, Heng'
'Hao, Aiyou'
'Xing, Pengyao'

_publ_section_title
;
 The origin of supramolecular chirality in 1-ferrocenyl amino acids.
;
_journal_issue 28
_journal_name_full 'Dalton transactions (Cambridge, England : 2003)'
_journal_page_first 9695
_journal_page_last 9699
_journal_paper_doi 10.1039/d1dt01905h
_journal_volume 50
_journal_year 2021
_chemical_absolute_configuration syn
_chemical_formula_moiety 'C14 H15 Fe N O3'
_chemical_formula_sum 'C14 H15 Fe N O3'
_chemical_formula_weight 301.12
_space_group_crystal_system monoclinic
_space_group_IT_number 5
_space_group_name_Hall 'I 2y'
_space_group_name_H-M_alt 'I 1 2 1'
_atom_sites_solution_hydrogens mixed
_audit_creation_date 2020-07-18
_audit_creation_method
;
Olex2 1.2
(compiled 2018.05.29 svn.r3508 for OlexSys, GUI svn.r5506)
;
_audit_update_record
;
2021-05-05 deposited with the CCDC.	2021-06-30 downloaded from the CCDC.
;
_cell_angle_alpha 90
_cell_angle_beta 97.299(2)
_cell_angle_gamma 90
_cell_formula_units_Z 8
_cell_length_a 9.9913(2)
_cell_length_b 9.9535(2)
_cell_length_c 29.2374(6)
_cell_measurement_reflns_used 7850
_cell_measurement_temperature 173.00(10)
_cell_measurement_theta_max 76.0170
_cell_measurement_theta_min 2.9970
_cell_volume 2884.05(10)
_computing_cell_refinement 'CrysAlisPro 1.171.40.68a (Rigaku OD, 2019)'
_computing_data_collection 'CrysAlisPro 1.171.40.68a (Rigaku OD, 2019)'
_computing_data_reduction 'CrysAlisPro 1.171.40.68a (Rigaku OD, 2019)'
_computing_molecular_graphics 'Olex2 (Dolomanov et al., 2009)'
_computing_publication_material 'Olex2 (Dolomanov et al., 2009)'
_computing_structure_refinement 'ShelXL (Sheldrick, 2015)'
_computing_structure_solution 'SHELXT 2018/2 (Sheldrick, 2018)'
_diffrn_ambient_environment N~2~
_diffrn_ambient_temperature 173.00(10)
_diffrn_detector 'Hybrid Pixel Array Detector'
_diffrn_detector_area_resol_mean 10.0000
_diffrn_detector_type HyPix
_diffrn_measured_fraction_theta_full 0.999
_diffrn_measured_fraction_theta_max 0.999
_diffrn_measurement_details
;
List of Runs (angles in degrees, time in seconds):

  # Type    Start    End  Width  t~exp~   \w     \q     \k     \f   Frames
#--------------------------------------------------------------------------
  1  \w     62.00 113.00   1.00    3.50    --  106.49-126.00 163.00   51
  2  \w     55.00  81.00   1.00    0.32    --   48.32-126.00 163.00   26
  3  \w     34.00  66.00   1.00    3.50    --  106.49 -57.00 120.00   32
  4  \w     34.00  96.00   1.00    3.50    --  106.49 -99.00  60.00   62
  5  \w     90.00 125.00   1.00    3.50    --  106.49-144.00  -5.00   35
  6  \w     63.00  88.00   1.00    0.32    --   48.32-144.00  -5.00   25
  7  \w     34.00 106.00   1.00    3.50    --  106.49 -99.00   0.00   72
  8  \w     38.00 110.00   1.00    3.50    --  106.49-125.00   0.00   72
  9  \w     40.00  66.00   1.00    3.50    --  106.49 -57.00 -30.00   26
 10  \w     34.00 111.00   1.00    3.50    --  106.49-125.00 -90.00   77
 11  \w     34.00 105.00   1.00    3.50    --  106.49 -77.00-180.00   71
 12  \w     98.00 178.00   1.00    3.50    --  106.49  38.00 -30.00   80
 13  \w     96.00 141.00   1.00    3.50    --  106.49 126.00-120.00   45
 14  \w    138.00 168.00   1.00    3.50    --  106.49 125.00-180.00   30
 15  \w     95.00 133.00   1.00    3.50    --  106.49 125.00-180.00   38
 16  \w     84.00 176.00   1.00    3.50    --  106.49  77.00 -60.00   92
 17  \w     93.00 178.00   1.00    3.50    --  106.49  38.00-120.00   85
 18  \w     84.00 141.00   1.00    3.50    --  106.49 144.00  48.00   57
 19  \w    -27.00  27.00   1.00    0.32    --  -48.32  19.00   0.00   54
 20  \w    -26.00  23.00   1.00    0.32    --  -48.32  19.00  90.00   49
 21  \w    -42.00 -13.00   1.00    3.50    --  -86.25  38.00  90.00   29
 22  \w    -43.00 -18.00   1.00    3.50    --  -86.25  38.00 120.00   25
 23  \w    -42.00 -13.00   1.00    3.50    --  -86.25  38.00  60.00   29
 24  \w    -91.00 -66.00   1.00    3.50    --  -86.25 144.00  48.00   25
 25  \w    -85.00 -41.00   1.00    0.32    --  -48.32 126.00-120.00   44
 26  \w    -80.00 -54.00   1.00    3.50    --  -86.25 126.00-120.00   26
 27  \w    -43.00 -13.00   1.00    3.50    --  -86.25  38.00-120.00   30
 28  \w   -120.00 -26.00   1.00    0.32    --  -48.32 -77.00  60.00   94
 29  \w   -119.00 -73.00   1.00    0.32    --  -48.32-126.00 163.00   46
 30  \w   -120.00 -61.00   1.00    0.32    --  -48.32-144.00  -5.00   59
 31  \w   -131.00-106.00   1.00    3.50    --  -86.25-144.00  -5.00   25
 32  \w   -115.00 -90.00   1.00    3.50    --  -86.25-126.00 163.00   25
;
_diffrn_measurement_device 'four-circle diffractometer'
_diffrn_measurement_device_type 'XtaLAB Synergy, Dualflex, HyPix'
_diffrn_measurement_method '\w scans'
_diffrn_measurement_specimen_support 'Mitegen 50um'
_diffrn_orient_matrix_type 'CrysAlisPro convention (1999,Acta A55,543-557)'
_diffrn_orient_matrix_UB_11 0.0035869000
_diffrn_orient_matrix_UB_12 0.1438634000
_diffrn_orient_matrix_UB_13 0.0194816000
_diffrn_orient_matrix_UB_21 0.0195466000
_diffrn_orient_matrix_UB_22 0.0559286000
_diffrn_orient_matrix_UB_23 -0.0478345000
_diffrn_orient_matrix_UB_31 -0.1542515000
_diffrn_orient_matrix_UB_32 0.0105445000
_diffrn_orient_matrix_UB_33 -0.0123899000
_diffrn_radiation_collimation 0.3
_diffrn_radiation_monochromator mirror
_diffrn_radiation_probe x-ray
_diffrn_radiation_type CuK\a
_diffrn_radiation_wavelength 1.54184
_diffrn_reflns_av_R_equivalents 0.0476
_diffrn_reflns_av_unetI/netI 0.0495
_diffrn_reflns_Laue_measured_fraction_full 0.999
_diffrn_reflns_Laue_measured_fraction_max 0.999
_diffrn_reflns_limit_h_max 10
_diffrn_reflns_limit_h_min -11
_diffrn_reflns_limit_k_max 11
_diffrn_reflns_limit_k_min -11
_diffrn_reflns_limit_l_max 34
_diffrn_reflns_limit_l_min -34
_diffrn_reflns_number 14670
_diffrn_reflns_point_group_measured_fraction_full 0.985
_diffrn_reflns_point_group_measured_fraction_max 0.985
_diffrn_reflns_theta_full 67.030
_diffrn_reflns_theta_max 67.030
_diffrn_reflns_theta_min 3.048
_diffrn_source 'micro-focus sealed X-ray tube'
_diffrn_source_current 24.0
_diffrn_source_power 1.2
_diffrn_source_target Mo
_diffrn_source_type 'PhotonJet (Cu) X-ray Source'
_diffrn_source_voltage 50.0
_exptl_absorpt_coefficient_mu 8.420
_exptl_absorpt_correction_T_max 1.00000
_exptl_absorpt_correction_T_min 0.36976
_exptl_absorpt_correction_type multi-scan
_exptl_absorpt_process_details
;
CrysAlisPro 1.171.40.68a (Rigaku Oxford Diffraction, 2019)
Empirical absorption correction using spherical harmonics,
 implemented in SCALE3 ABSPACK scaling algorithm.
;
_exptl_crystal_colour 'clear light colourless'
_exptl_crystal_colour_lustre clear
_exptl_crystal_colour_modifier light
_exptl_crystal_colour_primary colourless
_exptl_crystal_density_diffrn 1.387
_exptl_crystal_description block
_exptl_crystal_F_000 1248
_exptl_crystal_size_max 0.05
_exptl_crystal_size_mid 0.04
_exptl_crystal_size_min 0.03
_refine_diff_density_max 0.329
_refine_diff_density_min -0.319
_refine_diff_density_rms 0.059
_refine_ls_abs_structure_details
;
 Flack x determined using 1922 quotients [(I+)-(I-)]/[(I+)+(I-)]
 (Parsons, Flack and Wagner, Acta Cryst. B69 (2013) 249-259).
;
_refine_ls_abs_structure_Flack 0.007(4)
_refine_ls_extinction_coef 0.00015(8)
_refine_ls_extinction_expression Fc^*^=kFc[1+0.001xFc^2^\l^3^/sin(2\q)]^-1/4^
_refine_ls_extinction_method 'SHELXL-2018/3 (Sheldrick 2018)'
_refine_ls_goodness_of_fit_ref 1.101
_refine_ls_hydrogen_treatment constr
_refine_ls_matrix_type full
_refine_ls_number_parameters 347
_refine_ls_number_reflns 5062
_refine_ls_number_restraints 1
_refine_ls_restrained_S_all 1.101
_refine_ls_R_factor_all 0.0458
_refine_ls_R_factor_gt 0.0413
_refine_ls_shift/su_max 0.002
_refine_ls_shift/su_mean 0.000
_refine_ls_structure_factor_coef Fsqd
_refine_ls_weighting_details 'w=1/[\s^2^(Fo^2^)+(0.0554P)^2^+2.8163P] where P=(Fo^2^+2Fc^2^)/3'
_refine_ls_weighting_scheme calc
_refine_ls_wR_factor_gt 0.1091
_refine_ls_wR_factor_ref 0.1116
_reflns_Friedel_coverage 0.856
_reflns_Friedel_fraction_full 0.970
_reflns_Friedel_fraction_max 0.970
_reflns_number_gt 4603
_reflns_number_total 5062
_reflns_threshold_expression 'I > 2\s(I)'
_cod_data_source_file d1dt01905h2.cif
_cod_data_source_block 200717d
_cod_depositor_comments
;
Adding full bibliography for 7707767--7707769.cif.

2024-10-08
Z value and formula fixed to values more according to usual
chemical conventions.                 miguel
;
_cod_original_formula_sum 'C28 H30 Fe2 N2 O6'
_cod_original_formula_weight 602.24
_cod_original_formula_moiety '2(C14 H15 Fe N O3)'
_cod_original_formula_units_Z 4
_cod_database_code 7707769
_shelx_shelxl_version_number 2018/3
_chemical_oxdiff_formula FeC
_shelx_space_group_comment
;
The symmetry employed for this shelxl refinement is uniquely defined
by the following loop, which should always be used as a source of
symmetry information in preference to the above space-group names.
They are only intended as comments.
;
_shelx_estimated_absorpt_t_max 0.786
_shelx_estimated_absorpt_t_min 0.678
_diffrn_oxdiff_digest_frames
;
012b2bf108debe2bb154b93269fa3cb42601536ecae
;
_reflns_odcompleteness_completeness 99.89
_reflns_odcompleteness_iscentric 1
_reflns_odcompleteness_theta 66.97
_olex2_refinement_description
;
1. Fixed Uiso
 At 1.2 times of:
  All C(H) groups, H26 of O26, All N(H) groups
 At 1.5 times of:
  All C(H,H,H) groups, H12 of O12
2.a Riding coordinates:
 O26(H26)
2.b Ternary CH refined with riding coordinates:
 C23(H23), C10(H10)
2.c Aromatic/amide H refined with riding coordinates:
 N9(H9), N22(H22), C32(H32), C30(H30), C37(H37), C6(H6), C7(H7), C20(H20),
 C35(H35), C19(H19), C4(H4), C33(H33), C5(H5), C17(H17), C38(H38), C36(H36),
 C18(H18), C31(H31), C34(H34), C29(H29)
2.d Idealised Me refined as rotating group:
 C14(H14A,H14B,H14C), C27(H27A,H27B,H27C)
2.e Idealised tetrahedral OH refined as rotating group:
 O12(H12)
;
_olex2_submission_special_instructions 'No special instructions were received'
_oxdiff_exptl_absorpt_empirical_details
;
Empirical correction (ABSPACK) includes:
- Absorption correction using spherical harmonics
- Frame scaling
;
_oxdiff_exptl_absorpt_empirical_full_max 4.085
_oxdiff_exptl_absorpt_empirical_full_min 0.474

loop_
_space_group_symop_operation_xyz
'x, y, z'
'-x, y, -z'
'x+1/2, y+1/2, z+1/2'
'-x+1/2, y+1/2, -z+1/2'

loop_
_atom_site_label
_atom_site_type_symbol
_atom_site_fract_x
_atom_site_fract_y
_atom_site_fract_z
_atom_site_U_iso_or_equiv
_atom_site_adp_type
_atom_site_occupancy
_atom_site_site_symmetry_order
_atom_site_calc_flag
_atom_site_refinement_flags_posn
_atom_site_refinement_flags_adp
_atom_site_refinement_flags_occupancy
_atom_site_disorder_assembly
_atom_site_disorder_group
Fe1 Fe 0.17855(8) 0.22614(7) 0.68140(3) 0.0295(2) Uani 1 1 d . . . . .
Fe2 Fe 0.32894(8) 0.79973(8) 0.31835(3) 0.0324(3) Uani 1 1 d . . . . .
O13 O 0.1414(4) 0.4433(4) 0.53955(14) 0.0447(10) Uani 1 1 d . . . . .
O15 O 0.3275(3) 0.5523(4) 0.62802(14) 0.0372(9) Uani 1 1 d . . . . .
O26 O 0.2430(4) 0.3408(5) 0.46682(15) 0.0494(11) Uani 1 1 d . . . . .
H26 H 0.203597 0.368294 0.489577 0.059 Uiso 1 1 d R . . . .
O28 O 0.1611(3) 0.4610(4) 0.35793(14) 0.0391(10) Uani 1 1 d . . . . .
N9 N 0.1001(4) 0.5430(5) 0.62583(16) 0.0321(10) Uani 1 1 d . . . . .
H9 H 0.033309 0.514497 0.639010 0.038 Uiso 1 1 calc R . . . .
C16 C 0.2731(5) 0.6008(6) 0.3100(2) 0.0323(12) Uani 1 1 d . . . . .
O25 O 0.3139(5) 0.5473(5) 0.45301(15) 0.0480(11) Uani 1 1 d . . . . .
N22 N 0.3870(4) 0.4586(5) 0.36972(16) 0.0310(10) Uani 1 1 d . . . . .
H22 H 0.463004 0.484247 0.361788 0.037 Uiso 1 1 calc R . . . .
O12 O 0.1902(5) 0.6530(5) 0.51906(17) 0.0589(12) Uani 1 1 d . . . . .
H12 H 0.238347 0.614193 0.502564 0.088 Uiso 1 1 calc GR . . . .
C24 C 0.3053(5) 0.4251(6) 0.44469(19) 0.0351(12) Uani 1 1 d . . . . .
C32 C 0.0497(6) 0.0650(7) 0.6758(2) 0.0435(14) Uani 1 1 d . . . . .
H32 H 0.002942 0.031267 0.698834 0.052 Uiso 1 1 calc R . . . .
C30 C 0.2135(6) 0.0962(7) 0.6296(2) 0.0418(14) Uani 1 1 d . . . . .
H30 H 0.293279 0.087256 0.616600 0.050 Uiso 1 1 calc R . . . .
C37 C 0.3845(7) 0.8307(8) 0.3872(2) 0.0526(17) Uani 1 1 d . . . . .
H37 H 0.382894 0.767873 0.410673 0.063 Uiso 1 1 calc R . . . .
C11 C 0.1410(5) 0.5668(6) 0.54526(19) 0.0358(12) Uani 1 1 d . . . . .
C6 C 0.3195(6) 0.2603(7) 0.7379(2) 0.0398(15) Uani 1 1 d . . . . .
H6 H 0.375800 0.197927 0.754422 0.048 Uiso 1 1 calc R . . . .
C23 C 0.3824(5) 0.3648(6) 0.4075(2) 0.0359(12) Uani 1 1 d . . . . .
H23 H 0.336727 0.282466 0.395597 0.043 Uiso 1 1 calc R . . . .
C7 C 0.3502(5) 0.3348(6) 0.6993(2) 0.0366(13) Uani 1 1 d . . . . .
H7 H 0.429404 0.329077 0.685794 0.044 Uiso 1 1 calc R . . . .
C20 C 0.3809(5) 0.6338(6) 0.2841(2) 0.0335(12) Uani 1 1 d . . . . .
H20 H 0.466218 0.594941 0.287836 0.040 Uiso 1 1 calc R . . . .
C21 C 0.2706(5) 0.5045(6) 0.3475(2) 0.0319(12) Uani 1 1 d . . . . .
C8 C 0.2269(5) 0.5101(6) 0.64444(19) 0.0295(11) Uani 1 1 d . . . . .
C35 C 0.3236(7) 0.9986(8) 0.3356(3) 0.0509(16) Uani 1 1 d . . . . .
H35 H 0.273517 1.065698 0.319216 0.061 Uiso 1 1 calc R . . . .
C19 C 0.3355(6) 0.7362(7) 0.2516(2) 0.0396(13) Uani 1 1 d . . . . .
H19 H 0.384711 0.773423 0.229772 0.047 Uiso 1 1 calc R . . . .
C4 C 0.1372(6) 0.3974(7) 0.7148(2) 0.0350(13) Uani 1 1 d . . . . .
H4 H 0.053965 0.440047 0.713518 0.042 Uiso 1 1 calc R . . . .
C33 C 0.0035(6) 0.1664(7) 0.6431(2) 0.0442(15) Uani 1 1 d . . . . .
H33 H -0.078704 0.211257 0.641051 0.053 Uiso 1 1 calc R . . . .
C5 C 0.1889(6) 0.2967(7) 0.74719(19) 0.0401(13) Uani 1 1 d . . . . .
H5 H 0.144098 0.261106 0.770432 0.048 Uiso 1 1 calc R . . . .
C10 C 0.0724(5) 0.6241(6) 0.5847(2) 0.0366(13) Uani 1 1 d . . . . .
H10 H -0.024788 0.616144 0.574913 0.044 Uiso 1 1 calc R . . . .
C17 C 0.1621(5) 0.6864(7) 0.2939(2) 0.0386(14) Uani 1 1 d . . . . .
H17 H 0.078478 0.686797 0.304733 0.046 Uiso 1 1 calc R . . . .
C38 C 0.4945(7) 0.8551(8) 0.3617(3) 0.0534(18) Uani 1 1 d . . . . .
H38 H 0.576748 0.810056 0.365322 0.064 Uiso 1 1 calc R . . . .
C14 C 0.0994(6) 0.7736(6) 0.5931(2) 0.0472(15) Uani 1 1 d . . . . .
H14A H 0.041967 0.806854 0.614487 0.071 Uiso 1 1 calc GR . . . .
H14B H 0.081075 0.821507 0.564470 0.071 Uiso 1 1 calc GR . . . .
H14C H 0.192075 0.786460 0.605580 0.071 Uiso 1 1 calc GR . . . .
C36 C 0.2799(7) 0.9172(8) 0.3709(3) 0.0518(18) Uani 1 1 d . . . . .
H36 H 0.195753 0.921215 0.381210 0.062 Uiso 1 1 calc R . . . .
C18 C 0.2014(6) 0.7710(7) 0.2586(2) 0.0422(15) Uani 1 1 d . . . . .
H18 H 0.148566 0.837411 0.242849 0.051 Uiso 1 1 calc R . . . .
C31 C 0.1792(6) 0.0253(7) 0.6669(2) 0.0414(14) Uani 1 1 d . . . . .
H31 H 0.232959 -0.038700 0.683519 0.050 Uiso 1 1 calc R . . . .
C27 C 0.5242(6) 0.3296(8) 0.4298(2) 0.060(2) Uani 1 1 d . . . . .
H27A H 0.576409 0.297479 0.406662 0.089 Uiso 1 1 calc GR . . . .
H27B H 0.519242 0.260928 0.452601 0.089 Uiso 1 1 calc GR . . . .
H27C H 0.566420 0.408117 0.444239 0.089 Uiso 1 1 calc GR . . . .
C34 C 0.4570(7) 0.9595(7) 0.3299(3) 0.0507(17) Uani 1 1 d . . . . .
H34 H 0.509963 0.995892 0.308999 0.061 Uiso 1 1 calc R . . . .
C3 C 0.2379(5) 0.4203(6) 0.6847(2) 0.0314(12) Uani 1 1 d . . . . .
C29 C 0.1047(7) 0.1861(7) 0.6144(2) 0.0458(15) Uani 1 1 d . . . . .
H29 H 0.101688 0.246490 0.590043 0.055 Uiso 1 1 calc R . . . .

loop_
_atom_site_aniso_label
_atom_site_aniso_U_11
_atom_site_aniso_U_22
_atom_site_aniso_U_33
_atom_site_aniso_U_23
_atom_site_aniso_U_13
_atom_site_aniso_U_12
Fe1 0.0253(5) 0.0341(5) 0.0292(5) -0.0019(4) 0.0034(3) 0.0004(4)
Fe2 0.0252(5) 0.0366(5) 0.0354(5) 0.0013(4) 0.0041(4) 0.0009(4)
O13 0.058(3) 0.041(2) 0.037(2) -0.0053(18) 0.0140(18) -0.001(2)
O15 0.0252(18) 0.043(2) 0.045(2) -0.0003(18) 0.0102(15) -0.0020(16)
O26 0.053(2) 0.057(3) 0.043(2) 0.003(2) 0.0257(19) -0.002(2)
O28 0.0239(17) 0.047(2) 0.048(2) 0.0059(18) 0.0100(16) -0.0028(16)
N9 0.024(2) 0.040(3) 0.033(2) -0.001(2) 0.0080(17) -0.0008(19)
C16 0.022(2) 0.044(3) 0.031(3) -0.001(2) 0.004(2) 0.000(2)
O25 0.061(3) 0.046(3) 0.040(2) -0.0030(19) 0.0193(19) -0.008(2)
N22 0.023(2) 0.040(3) 0.031(2) 0.0037(19) 0.0083(17) 0.0016(18)
O12 0.075(3) 0.056(3) 0.051(3) 0.011(2) 0.032(2) 0.005(3)
C24 0.030(3) 0.042(3) 0.035(3) 0.003(2) 0.008(2) -0.002(2)
C32 0.043(3) 0.039(4) 0.049(4) -0.007(3) 0.007(3) -0.006(3)
C30 0.047(3) 0.036(3) 0.044(4) -0.007(3) 0.013(3) -0.002(3)
C37 0.065(4) 0.051(4) 0.039(3) -0.001(3) -0.006(3) -0.006(3)
C11 0.031(3) 0.043(3) 0.033(3) 0.005(2) 0.004(2) -0.003(2)
C6 0.030(3) 0.048(4) 0.040(3) -0.001(3) -0.002(2) -0.002(2)
C23 0.032(3) 0.044(3) 0.034(3) 0.006(2) 0.013(2) 0.004(2)
C7 0.021(2) 0.051(4) 0.037(3) -0.002(3) 0.000(2) -0.003(2)
C20 0.030(3) 0.037(3) 0.034(3) -0.005(2) 0.010(2) -0.001(2)
C21 0.025(3) 0.035(3) 0.036(3) -0.008(2) 0.006(2) 0.000(2)
C8 0.025(2) 0.032(3) 0.033(3) -0.005(2) 0.008(2) -0.002(2)
C35 0.047(4) 0.046(4) 0.060(4) -0.004(3) 0.005(3) 0.008(3)
C19 0.040(3) 0.046(3) 0.034(3) -0.001(3) 0.012(2) -0.007(3)
C4 0.035(3) 0.040(3) 0.031(3) -0.010(2) 0.010(2) -0.007(2)
C33 0.033(3) 0.039(3) 0.058(4) -0.011(3) -0.005(3) 0.000(3)
C5 0.044(3) 0.048(4) 0.027(3) -0.001(3) 0.004(2) -0.009(3)
C10 0.030(3) 0.037(3) 0.043(3) -0.004(2) 0.007(2) 0.003(2)
C17 0.027(3) 0.050(4) 0.039(3) 0.004(3) 0.005(2) -0.003(2)
C38 0.040(3) 0.046(4) 0.068(5) -0.014(3) -0.014(3) 0.008(3)
C14 0.050(3) 0.035(3) 0.059(4) -0.002(3) 0.013(3) 0.002(3)
C36 0.048(4) 0.058(4) 0.052(4) -0.017(3) 0.015(3) -0.002(3)
C18 0.038(3) 0.046(4) 0.040(3) 0.011(3) -0.003(2) -0.004(3)
C31 0.042(3) 0.037(3) 0.045(3) 0.001(3) 0.000(3) 0.007(3)
C27 0.043(3) 0.088(5) 0.050(4) 0.026(4) 0.014(3) 0.026(3)
C34 0.043(3) 0.048(4) 0.062(4) -0.003(3) 0.010(3) -0.008(3)
C3 0.027(3) 0.035(3) 0.033(3) -0.007(2) 0.006(2) -0.004(2)
C29 0.066(4) 0.035(3) 0.034(3) -0.003(3) -0.002(3) 0.000(3)

loop_
_atom_type_symbol
_atom_type_description
_atom_type_scat_dispersion_real
_atom_type_scat_dispersion_imag
_atom_type_scat_source
C C 0.0181 0.0091 'International Tables Vol C Tables 4.2.6.8 and 6.1.1.4'
H H 0.0000 0.0000 'International Tables Vol C Tables 4.2.6.8 and 6.1.1.4'
Fe Fe -1.1336 3.1974 'International Tables Vol C Tables 4.2.6.8 and 6.1.1.4'
N N 0.0311 0.0180 'International Tables Vol C Tables 4.2.6.8 and 6.1.1.4'
O O 0.0492 0.0322 'International Tables Vol C Tables 4.2.6.8 and 6.1.1.4'

loop_
_geom_angle_atom_site_label_1
_geom_angle_atom_site_label_2
_geom_angle_atom_site_label_3
_geom_angle
_geom_angle_site_symmetry_1
_geom_angle_site_symmetry_3
_geom_angle_publ_flag
C32 Fe1 C30 67.2(3) . . ?
C32 Fe1 C6 123.5(3) . . ?
C30 Fe1 C6 122.2(3) . . ?
C7 Fe1 C32 159.2(3) . . ?
C7 Fe1 C30 107.9(2) . . ?
C7 Fe1 C6 40.5(2) . . ?
C7 Fe1 C33 158.3(3) . . ?
C7 Fe1 C31 123.2(2) . . ?
C7 Fe1 C29 122.6(3) . . ?
C4 Fe1 C32 122.0(2) . . ?
C4 Fe1 C30 161.1(3) . . ?
C4 Fe1 C6 68.6(2) . . ?
C4 Fe1 C7 69.4(2) . . ?
C4 Fe1 C33 107.2(2) . . ?
C4 Fe1 C5 41.1(3) . . ?
C4 Fe1 C31 157.8(3) . . ?
C4 Fe1 C29 123.6(3) . . ?
C33 Fe1 C32 40.8(3) . . ?
C33 Fe1 C30 68.1(3) . . ?
C33 Fe1 C6 159.9(3) . . ?
C33 Fe1 C31 68.0(3) . . ?
C5 Fe1 C32 107.5(3) . . ?
C5 Fe1 C30 156.8(3) . . ?
C5 Fe1 C6 40.4(2) . . ?
C5 Fe1 C7 68.6(2) . . ?
C5 Fe1 C33 123.7(3) . . ?
C5 Fe1 C31 122.1(3) . . ?
C5 Fe1 C29 160.2(3) . . ?
C31 Fe1 C32 40.2(2) . . ?
C31 Fe1 C30 39.3(3) . . ?
C31 Fe1 C6 108.0(3) . . ?
C3 Fe1 C32 158.4(2) . . ?
C3 Fe1 C30 124.1(3) . . ?
C3 Fe1 C6 68.7(2) . . ?
C3 Fe1 C7 41.2(2) . . ?
C3 Fe1 C4 41.5(2) . . ?
C3 Fe1 C33 122.1(3) . . ?
C3 Fe1 C5 69.3(3) . . ?
C3 Fe1 C31 159.5(2) . . ?
C3 Fe1 C29 107.5(3) . . ?
C29 Fe1 C32 67.9(3) . . ?
C29 Fe1 C30 41.0(3) . . ?
C29 Fe1 C6 158.3(3) . . ?
C29 Fe1 C33 40.3(3) . . ?
C29 Fe1 C31 67.7(3) . . ?
C16 Fe2 C17 40.5(2) . . ?
C37 Fe2 C16 107.3(3) . . ?
C37 Fe2 C35 67.9(3) . . ?
C37 Fe2 C19 160.5(3) . . ?
C37 Fe2 C17 122.0(3) . . ?
C37 Fe2 C18 157.5(3) . . ?
C20 Fe2 C16 40.9(2) . . ?
C20 Fe2 C37 123.6(3) . . ?
C20 Fe2 C35 157.6(3) . . ?
C20 Fe2 C19 40.8(3) . . ?
C20 Fe2 C17 68.3(2) . . ?
C20 Fe2 C36 159.7(3) . . ?
C20 Fe2 C18 68.7(3) . . ?
C20 Fe2 C34 121.3(3) . . ?
C35 Fe2 C16 160.6(2) . . ?
C35 Fe2 C19 122.4(3) . . ?
C35 Fe2 C17 124.7(3) . . ?
C35 Fe2 C18 108.2(3) . . ?
C19 Fe2 C16 68.5(2) . . ?
C19 Fe2 C17 68.1(2) . . ?
C38 Fe2 C16 121.4(3) . . ?
C38 Fe2 C37 41.0(3) . . ?
C38 Fe2 C20 106.8(3) . . ?
C38 Fe2 C35 68.1(3) . . ?
C38 Fe2 C19 123.6(3) . . ?
C38 Fe2 C17 157.5(3) . . ?
C38 Fe2 C36 68.2(3) . . ?
C38 Fe2 C18 160.2(3) . . ?
C38 Fe2 C34 40.6(3) . . ?
C36 Fe2 C16 123.6(3) . . ?
C36 Fe2 C37 39.9(3) . . ?
C36 Fe2 C35 40.8(3) . . ?
C36 Fe2 C19 158.3(3) . . ?
C36 Fe2 C17 108.3(3) . . ?
C36 Fe2 C18 122.7(3) . . ?
C36 Fe2 C34 68.6(3) . . ?
C18 Fe2 C16 68.6(2) . . ?
C18 Fe2 C19 40.6(2) . . ?
C18 Fe2 C17 40.6(2) . . ?
C34 Fe2 C16 157.1(3) . . ?
C34 Fe2 C37 68.5(3) . . ?
C34 Fe2 C35 40.6(3) . . ?
C34 Fe2 C19 107.5(3) . . ?
C34 Fe2 C17 160.8(3) . . ?
C34 Fe2 C18 123.9(3) . . ?
C24 O26 H26 119.1 . . ?
C8 N9 H9 118.7 . . ?
C8 N9 C10 122.6(5) . . ?
C10 N9 H9 118.7 . . ?
C20 C16 Fe2 68.4(3) . . ?
C20 C16 C21 129.4(5) . . ?
C21 C16 Fe2 124.9(4) . . ?
C17 C16 Fe2 69.8(4) . . ?
C17 C16 C20 107.1(5) . . ?
C17 C16 C21 123.4(5) . . ?
C23 N22 H22 120.7 . . ?
C21 N22 H22 120.7 . . ?
C21 N22 C23 118.7(4) . . ?
C11 O12 H12 109.5 . . ?
O26 C24 C23 115.2(5) . . ?
O25 C24 O26 125.0(5) . . ?
O25 C24 C23 119.6(5) . . ?
Fe1 C32 H32 126.4 . . ?
C33 C32 Fe1 69.3(4) . . ?
C33 C32 H32 126.2 . . ?
C31 C32 Fe1 69.7(4) . . ?
C31 C32 H32 126.2 . . ?
C31 C32 C33 107.5(6) . . ?
Fe1 C30 H30 126.6 . . ?
C31 C30 Fe1 69.9(4) . . ?
C31 C30 H30 126.0 . . ?
C31 C30 C29 108.0(6) . . ?
C29 C30 Fe1 69.0(4) . . ?
C29 C30 H30 126.0 . . ?
Fe2 C37 H37 126.7 . . ?
C38 C37 Fe2 68.9(4) . . ?
C38 C37 H37 126.0 . . ?
C36 C37 Fe2 69.9(4) . . ?
C36 C37 H37 126.0 . . ?
C36 C37 C38 108.1(7) . . ?
O13 C11 O12 124.9(6) . . ?
O13 C11 C10 118.8(5) . . ?
O12 C11 C10 116.3(5) . . ?
Fe1 C6 H6 127.8 . . ?
C7 C6 Fe1 69.0(3) . . ?
C7 C6 H6 125.8 . . ?
C5 C6 Fe1 69.0(3) . . ?
C5 C6 H6 125.8 . . ?
C5 C6 C7 108.5(5) . . ?
N22 C23 C24 110.8(5) . . ?
N22 C23 H23 109.0 . . ?
N22 C23 C27 110.9(5) . . ?
C24 C23 H23 109.0 . . ?
C27 C23 C24 108.1(5) . . ?
C27 C23 H23 109.0 . . ?
Fe1 C7 H7 126.3 . . ?
C6 C7 Fe1 70.5(3) . . ?
C6 C7 H7 126.0 . . ?
C6 C7 C3 108.0(5) . . ?
C3 C7 Fe1 68.7(3) . . ?
C3 C7 H7 126.0 . . ?
Fe2 C20 H20 124.6 . . ?
C16 C20 Fe2 70.7(3) . . ?
C16 C20 H20 125.7 . . ?
C19 C20 Fe2 70.6(4) . . ?
C19 C20 C16 108.6(5) . . ?
C19 C20 H20 125.7 . . ?
O28 C21 C16 120.7(5) . . ?
O28 C21 N22 119.7(5) . . ?
N22 C21 C16 119.5(5) . . ?
O15 C8 N9 121.7(5) . . ?
O15 C8 C3 122.2(5) . . ?
N9 C8 C3 116.1(5) . . ?
Fe2 C35 H35 126.6 . . ?
C36 C35 Fe2 69.4(4) . . ?
C36 C35 H35 126.0 . . ?
C34 C35 Fe2 69.6(4) . . ?
C34 C35 H35 126.0 . . ?
C34 C35 C36 108.0(7) . . ?
Fe2 C19 H19 127.6 . . ?
C20 C19 Fe2 68.5(3) . . ?
C20 C19 H19 126.2 . . ?
C18 C19 Fe2 69.2(4) . . ?
C18 C19 C20 107.6(5) . . ?
C18 C19 H19 126.2 . . ?
Fe1 C4 H4 126.8 . . ?
C5 C4 Fe1 69.6(4) . . ?
C5 C4 H4 126.4 . . ?
C5 C4 C3 107.1(5) . . ?
C3 C4 Fe1 68.7(3) . . ?
C3 C4 H4 126.4 . . ?
Fe1 C33 H33 125.6 . . ?
C32 C33 Fe1 69.9(3) . . ?
C32 C33 H33 126.2 . . ?
C29 C33 Fe1 69.8(4) . . ?
C29 C33 C32 107.6(6) . . ?
C29 C33 H33 126.2 . . ?
Fe1 C5 H5 126.0 . . ?
C6 C5 Fe1 70.6(4) . . ?
C6 C5 C4 108.6(5) . . ?
C6 C5 H5 125.7 . . ?
C4 C5 Fe1 69.3(3) . . ?
C4 C5 H5 125.7 . . ?
N9 C10 C11 111.3(5) . . ?
N9 C10 H10 105.9 . . ?
N9 C10 C14 113.5(5) . . ?
C11 C10 H10 105.9 . . ?
C11 C10 C14 113.6(5) . . ?
C14 C10 H10 105.9 . . ?
Fe2 C17 H17 127.0 . . ?
C16 C17 Fe2 69.7(3) . . ?
C16 C17 H17 125.8 . . ?
C18 C17 Fe2 69.1(3) . . ?
C18 C17 C16 108.4(5) . . ?
C18 C17 H17 125.8 . . ?
Fe2 C38 H38 125.4 . . ?
C37 C38 Fe2 70.0(4) . . ?
C37 C38 H38 125.9 . . ?
C34 C38 Fe2 70.2(4) . . ?
C34 C38 C37 108.2(6) . . ?
C34 C38 H38 125.9 . . ?
C10 C14 H14A 109.5 . . ?
C10 C14 H14B 109.5 . . ?
C10 C14 H14C 109.5 . . ?
H14A C14 H14B 109.5 . . ?
H14A C14 H14C 109.5 . . ?
H14B C14 H14C 109.5 . . ?
Fe2 C36 H36 125.7 . . ?
C37 C36 Fe2 70.2(4) . . ?
C37 C36 C35 108.4(6) . . ?
C37 C36 H36 125.8 . . ?
C35 C36 Fe2 69.9(4) . . ?
C35 C36 H36 125.8 . . ?
Fe2 C18 H18 125.1 . . ?
C19 C18 Fe2 70.2(3) . . ?
C19 C18 C17 108.1(5) . . ?
C19 C18 H18 125.9 . . ?
C17 C18 Fe2 70.3(4) . . ?
C17 C18 H18 125.9 . . ?
Fe1 C31 H31 125.3 . . ?
C32 C31 Fe1 70.1(4) . . ?
C32 C31 H31 125.4 . . ?
C30 C31 Fe1 70.8(4) . . ?
C30 C31 C32 109.3(6) . . ?
C30 C31 H31 125.4 . . ?
C23 C27 H27A 109.5 . . ?
C23 C27 H27B 109.5 . . ?
C23 C27 H27C 109.5 . . ?
H27A C27 H27B 109.5 . . ?
H27A C27 H27C 109.5 . . ?
H27B C27 H27C 109.5 . . ?
Fe2 C34 H34 126.3 . . ?
C35 C34 Fe2 69.8(4) . . ?
C35 C34 H34 126.3 . . ?
C38 C34 Fe2 69.1(4) . . ?
C38 C34 C35 107.4(7) . . ?
C38 C34 H34 126.3 . . ?
C7 C3 Fe1 70.1(3) . . ?
C7 C3 C8 125.2(5) . . ?
C7 C3 C4 107.9(5) . . ?
C8 C3 Fe1 123.5(4) . . ?
C4 C3 Fe1 69.7(3) . . ?
C4 C3 C8 126.8(5) . . ?
Fe1 C29 H29 125.5 . . ?
C30 C29 Fe1 70.0(4) . . ?
C30 C29 H29 126.2 . . ?
C33 C29 Fe1 69.9(4) . . ?
C33 C29 C30 107.6(6) . . ?
C33 C29 H29 126.2 . . ?

loop_
_geom_bond_atom_site_label_1
_geom_bond_atom_site_label_2
_geom_bond_distance
_geom_bond_site_symmetry_2
_geom_bond_publ_flag
Fe1 C32 2.050(6) . ?
Fe1 C30 2.055(6) . ?
Fe1 C6 2.059(6) . ?
Fe1 C7 2.038(5) . ?
Fe1 C4 2.033(6) . ?
Fe1 C33 2.042(6) . ?
Fe1 C5 2.038(6) . ?
Fe1 C31 2.044(7) . ?
Fe1 C3 2.020(6) . ?
Fe1 C29 2.042(6) . ?
Fe2 C16 2.063(6) . ?
Fe2 C37 2.042(7) . ?
Fe2 C20 2.033(6) . ?
Fe2 C35 2.045(8) . ?
Fe2 C19 2.061(6) . ?
Fe2 C17 2.063(6) . ?
Fe2 C38 2.028(6) . ?
Fe2 C36 2.038(7) . ?
Fe2 C18 2.048(6) . ?
Fe2 C34 2.042(7) . ?
O13 C11 1.240(7) . ?
O15 C8 1.241(7) . ?
O26 H26 0.8599 . ?
O26 C24 1.270(7) . ?
O28 C21 1.250(7) . ?
N9 H9 0.8600 . ?
N9 C8 1.354(7) . ?
N9 C10 1.447(8) . ?
C16 C20 1.430(8) . ?
C16 C21 1.458(9) . ?
C16 C17 1.429(8) . ?
O25 C24 1.241(8) . ?
N22 H22 0.8600 . ?
N22 C23 1.452(7) . ?
N22 C21 1.339(7) . ?
O12 H12 0.8200 . ?
O12 C11 1.288(7) . ?
C24 C23 1.533(8) . ?
C32 H32 0.9300 . ?
C32 C33 1.426(10) . ?
C32 C31 1.408(9) . ?
C30 H30 0.9300 . ?
C30 C31 1.377(10) . ?
C30 C29 1.434(10) . ?
C37 H37 0.9300 . ?
C37 C38 1.426(11) . ?
C37 C36 1.391(11) . ?
C11 C10 1.524(8) . ?
C6 H6 0.9300 . ?
C6 C7 1.417(9) . ?
C6 C5 1.413(8) . ?
C23 H23 0.9800 . ?
C23 C27 1.523(8) . ?
C7 H7 0.9300 . ?
C7 C3 1.429(8) . ?
C20 H20 0.9300 . ?
C20 C19 1.428(9) . ?
C8 C3 1.472(9) . ?
C35 H35 0.9300 . ?
C35 C36 1.422(11) . ?
C35 C34 1.419(9) . ?
C19 H19 0.9300 . ?
C19 C18 1.424(8) . ?
C4 H4 0.9300 . ?
C4 C5 1.429(10) . ?
C4 C3 1.438(8) . ?
C33 H33 0.9300 . ?
C33 C29 1.407(10) . ?
C5 H5 0.9300 . ?
C10 H10 0.9800 . ?
C10 C14 1.526(8) . ?
C17 H17 0.9300 . ?
C17 C18 1.427(9) . ?
C38 H38 0.9300 . ?
C38 C34 1.413(11) . ?
C14 H14A 0.9600 . ?
C14 H14B 0.9600 . ?
C14 H14C 0.9600 . ?
C36 H36 0.9300 . ?
C18 H18 0.9300 . ?
C31 H31 0.9300 . ?
C27 H27A 0.9600 . ?
C27 H27B 0.9600 . ?
C27 H27C 0.9600 . ?
C34 H34 0.9300 . ?
C29 H29 0.9300 . ?

loop_
_geom_torsion_atom_site_label_1
_geom_torsion_atom_site_label_2
_geom_torsion_atom_site_label_3
_geom_torsion_atom_site_label_4
_geom_torsion
_geom_torsion_site_symmetry_1
_geom_torsion_site_symmetry_2
_geom_torsion_site_symmetry_3
_geom_torsion_site_symmetry_4
_geom_torsion_publ_flag
Fe1 C32 C33 C29 59.9(4) . . . . ?
Fe1 C32 C31 C30 -60.2(5) . . . . ?
Fe1 C30 C31 C32 59.8(5) . . . . ?
Fe1 C30 C29 C33 -60.0(4) . . . . ?
Fe1 C6 C7 C3 58.7(4) . . . . ?
Fe1 C6 C5 C4 -59.1(4) . . . . ?
Fe1 C7 C3 C8 -117.5(6) . . . . ?
Fe1 C7 C3 C4 59.7(4) . . . . ?
Fe1 C4 C5 C6 59.9(4) . . . . ?
Fe1 C4 C3 C7 -60.0(4) . . . . ?
Fe1 C4 C3 C8 117.3(6) . . . . ?
Fe1 C33 C29 C30 60.1(4) . . . . ?
Fe2 C16 C20 C19 -60.7(4) . . . . ?
Fe2 C16 C21 O28 110.2(6) . . . . ?
Fe2 C16 C21 N22 -72.3(7) . . . . ?
Fe2 C16 C17 C18 58.4(5) . . . . ?
Fe2 C37 C38 C34 60.1(5) . . . . ?
Fe2 C37 C36 C35 -59.7(5) . . . . ?
Fe2 C20 C19 C18 -58.3(5) . . . . ?
Fe2 C35 C36 C37 59.9(5) . . . . ?
Fe2 C35 C34 C38 -59.2(5) . . . . ?
Fe2 C19 C18 C17 -60.3(5) . . . . ?
Fe2 C17 C18 C19 60.3(5) . . . . ?
Fe2 C38 C34 C35 59.6(5) . . . . ?
O13 C11 C10 N9 40.6(7) . . . . ?
O13 C11 C10 C14 170.2(5) . . . . ?
O15 C8 C3 Fe1 -111.5(5) . . . . ?
O15 C8 C3 C7 -23.4(9) . . . . ?
O15 C8 C3 C4 159.9(6) . . . . ?
O26 C24 C23 N22 149.2(5) . . . . ?
O26 C24 C23 C27 -89.1(7) . . . . ?
N9 C8 C3 Fe1 67.7(6) . . . . ?
N9 C8 C3 C7 155.8(5) . . . . ?
N9 C8 C3 C4 -21.0(8) . . . . ?
C16 C20 C19 Fe2 60.8(4) . . . . ?
C16 C20 C19 C18 2.4(7) . . . . ?
C16 C17 C18 Fe2 -58.8(4) . . . . ?
C16 C17 C18 C19 1.5(8) . . . . ?
O25 C24 C23 N22 -35.1(7) . . . . ?
O25 C24 C23 C27 86.6(7) . . . . ?
O12 C11 C10 N9 -142.1(5) . . . . ?
O12 C11 C10 C14 -12.5(7) . . . . ?
C32 C33 C29 Fe1 -60.0(4) . . . . ?
C32 C33 C29 C30 0.1(7) . . . . ?
C37 C38 C34 Fe2 -60.0(5) . . . . ?
C37 C38 C34 C35 -0.4(8) . . . . ?
C6 C7 C3 Fe1 -59.8(4) . . . . ?
C6 C7 C3 C8 -177.4(5) . . . . ?
C6 C7 C3 C4 -0.1(7) . . . . ?
C23 N22 C21 O28 -3.6(8) . . . . ?
C23 N22 C21 C16 178.9(5) . . . . ?
C7 C6 C5 Fe1 57.8(4) . . . . ?
C7 C6 C5 C4 -1.3(7) . . . . ?
C20 C16 C21 O28 -160.3(6) . . . . ?
C20 C16 C21 N22 17.2(9) . . . . ?
C20 C16 C17 Fe2 -58.4(4) . . . . ?
C20 C16 C17 C18 0.0(7) . . . . ?
C20 C19 C18 Fe2 57.9(4) . . . . ?
C20 C19 C18 C17 -2.4(8) . . . . ?
C21 C16 C20 Fe2 -118.1(6) . . . . ?
C21 C16 C20 C19 -178.8(6) . . . . ?
C21 C16 C17 Fe2 119.1(6) . . . . ?
C21 C16 C17 C18 177.5(6) . . . . ?
C21 N22 C23 C24 -57.3(7) . . . . ?
C21 N22 C23 C27 -177.3(6) . . . . ?
C8 N9 C10 C11 53.2(7) . . . . ?
C8 N9 C10 C14 -76.4(7) . . . . ?
C33 C32 C31 Fe1 59.2(4) . . . . ?
C33 C32 C31 C30 -1.0(8) . . . . ?
C5 C6 C7 Fe1 -57.8(4) . . . . ?
C5 C6 C7 C3 0.9(7) . . . . ?
C5 C4 C3 Fe1 59.3(4) . . . . ?
C5 C4 C3 C7 -0.7(7) . . . . ?
C5 C4 C3 C8 176.5(6) . . . . ?
C10 N9 C8 O15 2.7(8) . . . . ?
C10 N9 C8 C3 -176.4(5) . . . . ?
C17 C16 C20 Fe2 59.2(4) . . . . ?
C17 C16 C20 C19 -1.5(7) . . . . ?
C17 C16 C21 O28 22.7(9) . . . . ?
C17 C16 C21 N22 -159.7(6) . . . . ?
C38 C37 C36 Fe2 58.6(5) . . . . ?
C38 C37 C36 C35 -1.1(8) . . . . ?
C36 C37 C38 Fe2 -59.2(5) . . . . ?
C36 C37 C38 C34 0.9(8) . . . . ?
C36 C35 C34 Fe2 58.9(5) . . . . ?
C36 C35 C34 C38 -0.3(8) . . . . ?
C31 C32 C33 Fe1 -59.4(4) . . . . ?
C31 C32 C33 C29 0.5(7) . . . . ?
C31 C30 C29 Fe1 59.3(5) . . . . ?
C31 C30 C29 C33 -0.7(8) . . . . ?
C34 C35 C36 Fe2 -59.0(5) . . . . ?
C34 C35 C36 C37 0.9(9) . . . . ?
C3 C4 C5 Fe1 -58.7(4) . . . . ?
C3 C4 C5 C6 1.2(7) . . . . ?
C29 C30 C31 Fe1 -58.7(4) . . . . ?
C29 C30 C31 C32 1.1(8) . . . . ?

loop_
_smtbx_masks_void_nr
_smtbx_masks_void_average_x
_smtbx_masks_void_average_y
_smtbx_masks_void_average_z
_smtbx_masks_void_volume
_smtbx_masks_void_count_electrons
_smtbx_masks_void_content
1 -0.969 -0.012 0.500 207.5 62.2 ?
2 -0.935 0.488 0.000 207.5 62.2 ?
